data_4103523
loop_
_publ_author_name
'Shuichi Suzuki'
'Takanori Furui'
'Masato Kuratsu'
'Masatoshi Kozaki'
'Daisuke Shiomi'
'Kazunobu Sato'
'Takeji Takui'
'Keiji Okada'

_publ_contact_author_address
;
Department of Chemistry, Graduate 
School of Science, Osaka City University, Sugimoto, Sumiyoshi-ku, Osaka
558-8585, Japan
;
_publ_contact_author_email okadak@sci.osaka-cu.ac.jp
_publ_contact_author_fax +81-6-6605-2568
_publ_contact_author_name 'Keiji Okada'
_publ_contact_author_phone +81-6-6690-2709
_publ_section_title
;
 Nitroxide-Substituted Nitronyl Nitroxide and Iminonitroxide
;
_journal_name_full 'Journal of the American Chemical Society'
_journal_page_first 15908
_journal_page_last 15910
_journal_paper_doi 10.1021/ja107769z
_journal_volume 132
_journal_year 2010
_chemical_formula_moiety 'C11 H21 N3 O3'
_chemical_formula_sum 'C11 H21 N3 O3'
_chemical_formula_weight 243.31
_space_group_IT_number 148
_symmetry_cell_setting trigonal
_symmetry_Int_Tables_number 148
_symmetry_space_group_name_Hall '-R 3'
_symmetry_space_group_name_H-M 'R -3 :H'
_audit_creation_date 2009-04-24
_audit_creation_method SHELXL-97
_cell_angle_alpha 90.00
_cell_angle_beta 90.00
_cell_angle_gamma 120.00
_cell_formula_units_Z 18
_cell_length_a 34.674(2)
_cell_length_b 34.674(2)
_cell_length_c 6.0958(4)
_cell_measurement_reflns_used 4845
_cell_measurement_temperature 170(2)
_cell_measurement_theta_max 27.4835
_cell_measurement_theta_min 4.0754
_cell_volume 6347.0(7)
_computing_cell_refinement CrystalClear
_computing_data_collection 'CrystalClear (Rigaku, 2001)'
_computing_molecular_graphics 'Ortep-3 for Windows (Farrugia, 1997)'
_computing_publication_material SHELXL97
_computing_structure_refinement 'SHELXL-97 (Sheldrick, 1997)'
_computing_structure_solution 'SIR97 (Altomare <i>et al.</i>,  1999)'
_diffrn_ambient_temperature 170(2)
_diffrn_detector_area_resol_mean 7.32
_diffrn_measured_fraction_theta_full 0.989
_diffrn_measured_fraction_theta_max 0.989
_diffrn_measurement_details
;

scan:

    Number of images: 600

               Slice: -80.0000 - 100.0000

         Image width: 0.3000

            Exp time: 10.0000

       Rotation axis: Phi

               Omega: 0.0000

                 Chi: 0.0000

                 Phi: 0.0000

                 XTD: 55.0419

              2theta: 24.7829

scan:

    Number of images: 200

               Slice: -15.0000 - 45.0000

         Image width: 0.3000

            Exp time: 10.0000

       Rotation axis: Omega

               Omega: 0.0000

                 Chi: 90.0000

                 Phi: 0.0000

                 XTD: 55.0419

              2theta: 24.7829

scan:

    Number of images: 200

               Slice: -15.0000 - 45.0000

         Image width: 0.3000

            Exp time: 10.0000

       Rotation axis: Omega

               Omega: 0.0000

                 Chi: 90.0000

                 Phi: 90.0000

                 XTD: 55.0419

              2theta: 24.7829

scan:

    Number of images: 200

               Slice: -15.0000 - 45.0000

         Image width: 0.3000

            Exp time: 10.0000

       Rotation axis: Omega

               Omega: 0.0000

                 Chi: 90.0000

                 Phi: 180.0000

                 XTD: 55.0419

              2theta: 24.7829

scan:

    Number of images: 200

               Slice: -15.0000 - 45.0000

         Image width: 0.3000

            Exp time: 10.0000

       Rotation axis: Omega

               Omega: 0.0000

                 Chi: 90.0000

                 Phi: 270.0000

                 XTD: 55.0419

              2theta: 24.7829



;
_diffrn_measurement_device_details
;

AFC7: Eulerian 3-circle

;
_diffrn_measurement_device_type 'Rigaku/MSC Mercury CCD'
_diffrn_measurement_method ' \w or \f '
_diffrn_radiation_detector CCD
_diffrn_radiation_type MoK\a
_diffrn_radiation_wavelength 0.71070
_diffrn_reflns_av_R_equivalents 0.0352
_diffrn_reflns_limit_h_max 44
_diffrn_reflns_limit_h_min -40
_diffrn_reflns_limit_k_max 43
_diffrn_reflns_limit_k_min -44
_diffrn_reflns_limit_l_max 7
_diffrn_reflns_limit_l_min -6
_diffrn_reflns_number 16313
_diffrn_reflns_reduction_process 'Lp corrections applied'
_diffrn_reflns_theta_full 27.48
_diffrn_reflns_theta_max 27.48
_diffrn_reflns_theta_min 4.07
_diffrn_source_current 250.0000
_diffrn_source_power 15.0000
_diffrn_source_voltage 60.0000
_exptl_absorpt_coefficient_mu 0.084
_exptl_absorpt_correction_T_max 0.9917
_exptl_absorpt_correction_T_min 0.9793
_exptl_absorpt_correction_type multi-scan
_exptl_absorpt_process_details '(Jacobson, 1998)'
_exptl_crystal_colour Red
_exptl_crystal_density_diffrn 1.146
_exptl_crystal_density_method 'not measured'
_exptl_crystal_description Prism
_exptl_crystal_F_000 2376
_exptl_crystal_preparation 'mounted on a glass fiber with epoxy resin and placed in N2 stream at 170(2) K'
_exptl_crystal_size_max 0.25
_exptl_crystal_size_mid 0.20
_exptl_crystal_size_min 0.10
_refine_diff_density_max 1.125
_refine_diff_density_min -0.253
_refine_diff_density_rms 0.065
_refine_ls_extinction_method none
_refine_ls_goodness_of_fit_ref 1.172
_refine_ls_hydrogen_treatment refall
_refine_ls_matrix_type full
_refine_ls_number_parameters 238
_refine_ls_number_reflns 3183
_refine_ls_number_restraints 0
_refine_ls_restrained_S_all 1.172
_refine_ls_R_factor_all 0.0807
_refine_ls_R_factor_gt 0.0756
_refine_ls_shift/su_max 0.000
_refine_ls_shift/su_mean 0.000
_refine_ls_structure_factor_coef Fsqd
_refine_ls_weighting_details 'calc w=1/[\s^2^(Fo^2^)+(0.0602P)^2^+23.2811P] where P=(Fo^2^+2Fc^2^)/3'
_refine_ls_weighting_scheme calc
_refine_ls_wR_factor_gt 0.1840
_refine_ls_wR_factor_ref 0.1868
_reflns_number_gt 3043
_reflns_number_total 3183
_reflns_threshold_expression >2sigma(I)
_cod_data_source_file ja107769z_si_002.cif
_cod_data_source_block tBuNO-NN
_cod_original_cell_volume 6347.2(7)
_cod_original_sg_symbol_H-M 'R -3'
_cod_database_code 4103523

loop_
_symmetry_equiv_pos_as_xyz
'x, y, z'
'-y, x-y, z'
'-x+y, -x, z'
'x+2/3, y+1/3, z+1/3'
'-y+2/3, x-y+1/3, z+1/3'
'-x+y+2/3, -x+1/3, z+1/3'
'x+1/3, y+2/3, z+2/3'
'-y+1/3, x-y+2/3, z+2/3'
'-x+y+1/3, -x+2/3, z+2/3'
'-x, -y, -z'
'y, -x+y, -z'
'x-y, x, -z'
'-x+2/3, -y+1/3, -z+1/3'
'y+2/3, -x+y+1/3, -z+1/3'
'x-y+2/3, x+1/3, -z+1/3'
'-x+1/3, -y+2/3, -z+2/3'
'y+1/3, -x+y+2/3, -z+2/3'
'x-y+1/3, x+2/3, -z+2/3'

loop_
_atom_site_label
_atom_site_type_symbol
_atom_site_fract_x
_atom_site_fract_y
_atom_site_fract_z
_atom_site_U_iso_or_equiv
_atom_site_adp_type
_atom_site_occupancy
_atom_site_symmetry_multiplicity
_atom_site_calc_flag
C1 C 0.20180(7) -0.00381(7) 0.3125(3) 0.0211(4) Uani 1 1 d
N1 N 0.16133(6) -0.01314(6) 0.2407(3) 0.0237(4) Uani 1 1 d
C2 C 0.16223(8) 0.02832(8) 0.1596(4) 0.0240(5) Uani 1 1 d
C3 C 0.21342(8) 0.06038(7) 0.1253(4) 0.0245(5) Uani 1 1 d
N2 N 0.23229(6) 0.03853(6) 0.2697(3) 0.0255(4) Uani 1 1 d
O1 O 0.12557(6) -0.05077(6) 0.2536(3) 0.0387(5) Uani 1 1 d
O2 O 0.27313(6) 0.05767(6) 0.3250(3) 0.0420(5) Uani 1 1 d
C4 C 0.14202(12) 0.04249(12) 0.3428(5) 0.0413(7) Uani 1 1 d
H4A H 0.1412(11) 0.0700(11) 0.291(5) 0.044(9) Uiso 1 1 d
H4B H 0.1131(14) 0.0193(13) 0.369(6) 0.056(10) Uiso 1 1 d
H4C H 0.1597(11) 0.0503(11) 0.474(6) 0.045(9) Uiso 1 1 d
C5 C 0.13426(9) 0.01752(10) -0.0472(4) 0.0345(6) Uani 1 1 d
H5A H 0.1415(9) 0.0019(9) -0.147(5) 0.027(7) Uiso 1 1 d
H5B H 0.1371(10) 0.0451(10) -0.101(5) 0.035(8) Uiso 1 1 d
H5C H 0.1037(12) -0.0024(11) -0.011(5) 0.043(9) Uiso 1 1 d
C6 C 0.23031(12) 0.10783(9) 0.2023(5) 0.0412(7) Uani 1 1 d
H6A H 0.2226(11) 0.1083(11) 0.368(6) 0.047(9) Uiso 1 1 d
H6B H 0.2163(11) 0.1201(12) 0.111(6) 0.049(9) Uiso 1 1 d
H6C H 0.2610(13) 0.1250(12) 0.182(6) 0.050(10) Uiso 1 1 d
C7 C 0.22964(9) 0.06004(10) -0.1069(4) 0.0344(6) Uani 1 1 d
H7A H 0.2219(10) 0.0300(11) -0.161(5) 0.038(8) Uiso 1 1 d
H7B H 0.2627(12) 0.0760(11) -0.103(5) 0.044(8) Uiso 1 1 d
H7C H 0.2190(11) 0.0777(11) -0.206(5) 0.045(9) Uiso 1 1 d
N3 N 0.21009(6) -0.03339(6) 0.4291(3) 0.0233(4) Uani 1 1 d
O3 O 0.19232(6) -0.04427(6) 0.6199(3) 0.0344(5) Uani 1 1 d
C8 C 0.23166(8) -0.05763(8) 0.3298(4) 0.0236(5) Uani 1 1 d
C9 C 0.19655(11) -0.10680(10) 0.3236(7) 0.0464(8) Uani 1 1 d
H9A H 0.2101(13) -0.1209(13) 0.256(6) 0.062(11) Uiso 1 1 d
H9B H 0.1723(12) -0.1105(12) 0.233(6) 0.054(10) Uiso 1 1 d
H9C H 0.1873(12) -0.1168(12) 0.479(6) 0.054(10) Uiso 1 1 d
C10 C 0.27030(10) -0.04999(11) 0.4762(5) 0.0364(6) Uani 1 1 d
H10A H 0.2839(11) -0.0690(11) 0.413(5) 0.043(8) Uiso 1 1 d
H10B H 0.2949(13) -0.0157(13) 0.482(6) 0.065(11) Uiso 1 1 d
H10C H 0.2597(12) -0.0632(12) 0.620(6) 0.055(10) Uiso 1 1 d
C11 C 0.24807(13) -0.03916(12) 0.1017(4) 0.0444(8) Uani 1 1 d
H11A H 0.2225(13) -0.0427(12) 0.008(6) 0.060(10) Uiso 1 1 d
H11B H 0.2719(14) -0.0022(14) 0.110(6) 0.070(12) Uiso 1 1 d
H11C H 0.2626(12) -0.0578(12) 0.039(6) 0.056(10) Uiso 1 1 d

loop_
_atom_site_aniso_label
_atom_site_aniso_U_11
_atom_site_aniso_U_22
_atom_site_aniso_U_33
_atom_site_aniso_U_23
_atom_site_aniso_U_13
_atom_site_aniso_U_12
C1 0.0215(10) 0.0205(10) 0.0210(10) -0.0001(8) 0.0003(8) 0.0103(9)
N1 0.0217(9) 0.0210(9) 0.0260(9) 0.0022(7) 0.0005(7) 0.0089(8)
C2 0.0268(11) 0.0248(11) 0.0232(10) 0.0014(8) -0.0007(8) 0.0151(9)
C3 0.0277(12) 0.0181(10) 0.0267(11) 0.0017(8) -0.0027(9) 0.0107(9)
N2 0.0216(9) 0.0213(9) 0.0312(10) -0.0002(7) -0.0051(7) 0.0090(8)
O1 0.0230(9) 0.0278(9) 0.0509(12) 0.0110(8) -0.0034(8) 0.0018(7)
O2 0.0230(9) 0.0323(10) 0.0588(13) 0.0050(9) -0.0139(8) 0.0050(8)
C4 0.0497(18) 0.0549(19) 0.0362(15) 0.0021(13) 0.0062(13) 0.0388(16)
C5 0.0304(14) 0.0358(14) 0.0328(13) 0.0036(11) -0.0084(10) 0.0132(12)
C6 0.0514(19) 0.0186(12) 0.0490(17) -0.0036(11) -0.0133(14) 0.0141(13)
C7 0.0331(14) 0.0351(14) 0.0335(13) 0.0094(11) 0.0083(10) 0.0159(12)
N3 0.0285(10) 0.0241(9) 0.0202(9) 0.0030(7) 0.0021(7) 0.0153(8)
O3 0.0442(11) 0.0399(10) 0.0254(9) 0.0099(7) 0.0113(7) 0.0257(9)
C8 0.0269(11) 0.0233(11) 0.0241(11) -0.0001(8) -0.0009(8) 0.0150(9)
C9 0.0352(16) 0.0271(14) 0.075(2) -0.0136(14) -0.0016(15) 0.0143(12)
C10 0.0359(15) 0.0485(17) 0.0334(14) -0.0024(12) -0.0064(11) 0.0275(13)
C11 0.073(2) 0.065(2) 0.0252(13) 0.0076(12) 0.0107(13) 0.0566(19)

loop_
_atom_type_symbol
_atom_type_description
_atom_type_scat_dispersion_real
_atom_type_scat_dispersion_imag
_atom_type_scat_source
C C 0.0033 0.0016 'International Tables Vol C Tables 4.2.6.8 and 6.1.1.4'
H H 0.0000 0.0000 'International Tables Vol C Tables 4.2.6.8 and 6.1.1.4'
N N 0.0061 0.0033 'International Tables Vol C Tables 4.2.6.8 and 6.1.1.4'
O O 0.0106 0.0060 'International Tables Vol C Tables 4.2.6.8 and 6.1.1.4'

loop_
_geom_angle_atom_site_label_1
_geom_angle_atom_site_label_2
_geom_angle_atom_site_label_3
_geom_angle
N2 C1 N1 110.93(19)
N2 C1 N3 124.6(2)
N1 C1 N3 124.3(2)
O1 N1 C1 126.09(19)
O1 N1 C2 122.82(19)
C1 N1 C2 110.85(17)
N1 C2 C5 109.35(19)
N1 C2 C4 105.9(2)
C5 C2 C4 110.3(2)
N1 C2 C3 101.33(17)
C5 C2 C3 114.92(19)
C4 C2 C3 114.2(2)
N2 C3 C6 109.6(2)
N2 C3 C7 106.5(2)
C6 C3 C7 110.6(2)
N2 C3 C2 100.82(17)
C6 C3 C2 114.4(2)
C7 C3 C2 114.2(2)
O2 N2 C1 125.68(19)
O2 N2 C3 122.83(19)
C1 N2 C3 111.24(18)
C2 C4 H4A 107.9(18)
C2 C4 H4B 109(2)
H4A C4 H4B 110(3)
C2 C4 H4C 112(2)
H4A C4 H4C 108(3)
H4B C4 H4C 111(3)
C2 C5 H5A 111.2(18)
C2 C5 H5B 107.5(18)
H5A C5 H5B 115(3)
C2 C5 H5C 108.9(19)
H5A C5 H5C 105(3)
H5B C5 H5C 109(3)
C3 C6 H6A 110.6(18)
C3 C6 H6B 107(2)
H6A C6 H6B 111(3)
C3 C6 H6C 111(2)
H6A C6 H6C 110(3)
H6B C6 H6C 108(3)
C3 C7 H7A 114.0(18)
C3 C7 H7B 107.6(18)
H7A C7 H7B 103(3)
C3 C7 H7C 107.1(18)
H7A C7 H7C 115(3)
H7B C7 H7C 109(3)
O3 N3 C1 115.77(18)
O3 N3 C8 120.07(17)
C1 N3 C8 123.40(17)
N3 C8 C11 108.61(18)
N3 C8 C10 107.95(19)
C11 C8 C10 110.7(2)
N3 C8 C9 107.1(2)
C11 C8 C9 111.8(3)
C10 C8 C9 110.6(2)
C8 C9 H9A 106(2)
C8 C9 H9B 109(2)
H9A C9 H9B 108(3)
C8 C9 H9C 108(2)
H9A C9 H9C 113(3)
H9B C9 H9C 113(3)
C8 C10 H10A 107.9(17)
C8 C10 H10B 111(2)
H10A C10 H10B 111(3)
C8 C10 H10C 111(2)
H10A C10 H10C 102(3)
H10B C10 H10C 114(3)
C8 C11 H11A 110(2)
C8 C11 H11B 110(2)
H11A C11 H11B 105(3)
C8 C11 H11C 105.3(19)
H11A C11 H11C 112(3)
H11B C11 H11C 114(3)

loop_
_geom_bond_atom_site_label_1
_geom_bond_atom_site_label_2
_geom_bond_distance
C1 N2 1.337(3)
C1 N1 1.346(3)
C1 N3 1.391(3)
N1 O1 1.276(2)
N1 C2 1.506(3)
C2 C5 1.519(3)
C2 C4 1.524(3)
C2 C3 1.567(3)
C3 N2 1.507(3)
C3 C6 1.519(3)
C3 C7 1.525(3)
N2 O2 1.273(3)
C4 H4A 1.02(3)
C4 H4B 0.93(4)
C4 H4C 0.96(3)
C5 H5A 0.93(3)
C5 H5B 0.97(3)
C5 H5C 0.96(3)
C6 H6A 1.04(3)
C6 H6B 0.96(4)
C6 H6C 0.93(4)
C7 H7A 0.99(3)
C7 H7B 0.99(3)
C7 H7C 1.05(3)
N3 O3 1.282(2)
N3 C8 1.504(3)
C8 C11 1.518(3)
C8 C10 1.519(3)
C8 C9 1.522(4)
C9 H9A 0.93(4)
C9 H9B 0.96(4)
C9 H9C 1.01(4)
C10 H10A 1.06(3)
C10 H10B 1.06(4)
C10 H10C 0.97(4)
C11 H11A 1.01(4)
C11 H11B 1.13(4)
C11 H11C 1.07(4)

loop_
_geom_torsion_atom_site_label_1
_geom_torsion_atom_site_label_2
_geom_torsion_atom_site_label_3
_geom_torsion_atom_site_label_4
_geom_torsion
N2 C1 N1 O1 178.7(2)
N3 C1 N1 O1 -5.5(4)
N2 C1 N1 C2 -6.7(3)
N3 C1 N1 C2 169.11(19)
O1 N1 C2 C5 -45.6(3)
C1 N1 C2 C5 139.6(2)
O1 N1 C2 C4 73.3(3)
C1 N1 C2 C4 -101.5(2)
O1 N1 C2 C3 -167.3(2)
C1 N1 C2 C3 17.9(2)
N1 C2 C3 N2 -20.6(2)
C5 C2 C3 N2 -138.4(2)
C4 C2 C3 N2 92.7(2)
N1 C2 C3 C6 -138.1(2)
C5 C2 C3 C6 104.2(3)
C4 C2 C3 C6 -24.7(3)
N1 C2 C3 C7 93.1(2)
C5 C2 C3 C7 -24.6(3)
C4 C2 C3 C7 -153.6(2)
N1 C1 N2 O2 177.1(2)
N3 C1 N2 O2 1.3(4)
N1 C1 N2 C3 -8.6(3)
N3 C1 N2 C3 175.6(2)
C6 C3 N2 O2 -45.6(3)
C7 C3 N2 O2 74.0(3)
C2 C3 N2 O2 -166.6(2)
C6 C3 N2 C1 140.0(2)
C7 C3 N2 C1 -100.4(2)
C2 C3 N2 C1 19.0(2)
N2 C1 N3 O3 110.0(3)
N1 C1 N3 O3 -65.3(3)
N2 C1 N3 C8 -80.1(3)
N1 C1 N3 C8 104.7(3)
O3 N3 C8 C11 177.8(2)
C1 N3 C8 C11 8.2(3)
O3 N3 C8 C10 -62.2(3)
C1 N3 C8 C10 128.2(2)
O3 N3 C8 C9 56.9(3)
C1 N3 C8 C9 -112.7(3)
